data_1570308
loop_
_publ_author_name
'Mtendeni, Zukisani'
'Hosten, Eric Cyriel'
'Betz, Richard'

_publ_section_title
;
 [1,1&#x2032;-Bicyclohexane]-1,1&#x2032;-diol
;
_journal_coeditor_code BT4141
_journal_issue 11
_journal_name_full IUCrData
_journal_paper_doi 10.1107/S2414314623009690
_journal_volume 8
_journal_year 2023
_chemical_formula_iupac 'C12 H22 O2'
_chemical_formula_moiety 'C12 H22 O2'
_chemical_formula_sum 'C12 H22 O2'
_chemical_formula_weight 198.29
_chemical_name_common
;
1-(1-Hydroxycyclohexyl)cyclohexan-1-ol
;
_chemical_name_systematic
;
[1,1'-Bicyclohexane]-1,1'-diol
;
_space_group_crystal_system triclinic
_space_group_IT_number 2
_space_group_name_Hall '-P 1'
_space_group_name_H-M_alt 'P -1'
_atom_sites_solution_hydrogens geom
_atom_sites_solution_primary direct
_atom_sites_solution_secondary difmap
_audit_creation_method SHELXL-2019/3
_cell_angle_alpha 73.810(3)
_cell_angle_beta 86.774(4)
_cell_angle_gamma 83.592(3)
_cell_formula_units_Z 6
_cell_length_a 9.8996(7)
_cell_length_b 10.0299(7)
_cell_length_c 17.9841(13)
_cell_measurement_reflns_used 9559
_cell_measurement_temperature 200(2)
_cell_measurement_theta_max 28.28
_cell_measurement_theta_min 2.36
_cell_volume 1703.6(2)
_computing_cell_refinement
;
SAINT (Bruker, 2010)
;
_computing_data_collection
;
APEX2 (Bruker, 2010)
;
_computing_data_reduction
;
SAINT (Bruker, 2010)
;
_computing_molecular_graphics
;
Platon (Spek, 2020), Mercury (Macrae <i>et al.</i>,  2020)
;
_computing_publication_material
;
SHELXTL (Sheldrick, 2008)
;
_computing_structure_refinement
;
SHELXL97 (Sheldrick, 2008)
;
_computing_structure_solution
;
SHELXS97 (Sheldrick, 2008)
;
_diffrn_ambient_temperature 200(2)
_diffrn_measured_fraction_theta_full 0.999
_diffrn_measured_fraction_theta_max 0.993
_diffrn_measurement_device_type 'Bruker APEXII CCD'
_diffrn_measurement_method '\f and \w scans'
_diffrn_radiation_monochromator graphite
_diffrn_radiation_source 'sealed tube'
_diffrn_radiation_type MoK\a
_diffrn_radiation_wavelength 0.71073
_diffrn_reflns_av_R_equivalents 0.0242
_diffrn_reflns_av_unetI/netI 0.0295
_diffrn_reflns_limit_h_max 13
_diffrn_reflns_limit_h_min -13
_diffrn_reflns_limit_k_max 13
_diffrn_reflns_limit_k_min -13
_diffrn_reflns_limit_l_max 24
_diffrn_reflns_limit_l_min -23
_diffrn_reflns_number 30730
_diffrn_reflns_theta_full 25.242
_diffrn_reflns_theta_max 28.401
_diffrn_reflns_theta_min 2.071
_exptl_absorpt_coefficient_mu 0.076
_exptl_absorpt_correction_T_max 1.0000
_exptl_absorpt_correction_T_min 0.9407
_exptl_absorpt_correction_type numerical
_exptl_absorpt_process_details
;
(SADABS; Krause <i>et al.</i>,  2015)
;
_exptl_crystal_colour colourless
_exptl_crystal_density_diffrn 1.160
_exptl_crystal_description blocks
_exptl_crystal_F_000 660
_exptl_crystal_size_max 0.598
_exptl_crystal_size_mid 0.487
_exptl_crystal_size_min 0.176
_refine_diff_density_max 0.290
_refine_diff_density_min -0.194
_refine_ls_extinction_method none
_refine_ls_goodness_of_fit_ref 1.023
_refine_ls_hydrogen_treatment constr
_refine_ls_matrix_type full
_refine_ls_number_parameters 380
_refine_ls_number_reflns 8498
_refine_ls_number_restraints 0
_refine_ls_restrained_S_all 1.023
_refine_ls_R_factor_all 0.0658
_refine_ls_R_factor_gt 0.0421
_refine_ls_shift/su_max 0.001
_refine_ls_shift/su_mean 0.000
_refine_ls_structure_factor_coef Fsqd
_refine_ls_weighting_details 'w=1/[\s^2^(Fo^2^)+(0.0505P)^2^+0.3176P] where P=(Fo^2^+2Fc^2^)/3'
_refine_ls_weighting_scheme calc
_refine_ls_wR_factor_gt 0.0986
_refine_ls_wR_factor_ref 0.1101
_reflns_number_gt 6202
_reflns_number_total 8498
_reflns_threshold_expression 'I > 2\s(I)'
_cod_data_source_file bt4141.cif
_cod_data_source_block I
_cod_database_code 1570308
_shelx_space_group_comment
;
The symmetry employed for this shelxl refinement is uniquely defined
by the following loop, which should always be used as a source of
symmetry information in preference to the above space-group names.
They are only intended as comments.
;
_shelx_estimated_absorpt_t_min 0.942
_shelx_estimated_absorpt_t_max 0.987

loop_
_space_group_symop_operation_xyz
'x, y, z'
'-x, -y, -z'

loop_
_atom_site_type_symbol
_atom_site_label
_atom_site_fract_x
_atom_site_fract_y
_atom_site_fract_z
_atom_site_U_iso_or_equiv
_atom_site_adp_type
_atom_site_calc_flag
_atom_site_occupancy
_atom_site_disorder_assembly
_atom_site_disorder_group
O O1 0.56808(8) 0.29971(10) 0.76040(6) 0.0365(2) Uani d 1 . .
H H1A 0.515794 0.361612 0.741310 0.055 Uiso d 0.5 . .
H H1B 0.523094 0.239516 0.778010 0.055 Uiso d 0.5 . .
O O2 0.93801(8) 0.22716(9) 0.73920(6) 0.0348(2) Uani d 1 . .
H H2A 0.988346 0.221703 0.703067 0.052 Uiso d 0.5 . .
H H2B 0.963946 0.239903 0.772366 0.052 Uiso d 0.5 . .
O O3 0.14540(8) 0.28120(8) 0.82788(4) 0.02719(19) Uani d 1 . .
H H3A 0.078291 0.237734 0.817663 0.041 Uiso d 0.5 . .
H H3B 0.198291 0.321434 0.789254 0.027 Uiso d 0.5 . .
O O4 0.36472(8) 0.11455(8) 0.79255(5) 0.02812(19) Uani d 1 . .
H H4A 0.435244 0.154297 0.788666 0.042 Uiso d 0.5 . .
H H4B 0.332044 0.165297 0.754866 0.042 Uiso d 0.5 . .
O O5 0.31219(8) 0.43533(8) 0.70791(5) 0.02771(19) Uani d 1 . .
H H5A 0.268910 0.380544 0.744571 0.042 Uiso d 0.5 . .
H H5B 0.393910 0.423744 0.706071 0.042 Uiso d 0.5 . .
O O6 0.19507(8) 0.23358(8) 0.66154(5) 0.02741(19) Uani d 1 . .
H H6A 0.243395 0.208154 0.700916 0.041 Uiso d 0.5 . .
H H6B 0.101960 0.234254 0.678021 0.041 Uiso d 0.5 . .
C C11 0.70830(10) 0.32190(11) 0.76342(6) 0.0201(2) Uani d 1 . .
C C12 0.72690(12) 0.46897(12) 0.71186(7) 0.0286(3) Uani d 1 . .
H H12A 0.825354 0.479829 0.704790 0.034 Uiso calc 1 . .
H H12B 0.690309 0.479139 0.660247 0.034 Uiso calc 1 . .
C C13 0.65728(14) 0.58557(14) 0.74410(9) 0.0384(3) Uani d 1 . .
H H13A 0.679433 0.676950 0.710034 0.046 Uiso calc 1 . .
H H13B 0.557472 0.583494 0.744701 0.046 Uiso calc 1 . .
C C14 0.70274(14) 0.56951(15) 0.82538(9) 0.0405(3) Uani d 1 . .
H H14A 0.655153 0.644961 0.845533 0.049 Uiso calc 1 . .
H H14B 0.801703 0.577072 0.824556 0.049 Uiso calc 1 . .
C C15 0.67119(14) 0.42892(15) 0.87778(8) 0.0374(3) Uani d 1 . .
H H15A 0.571577 0.424348 0.881147 0.045 Uiso calc 1 . .
H H15B 0.702873 0.418494 0.930530 0.045 Uiso calc 1 . .
C C16 0.73978(13) 0.30961(13) 0.84762(7) 0.0304(3) Uani d 1 . .
H H16A 0.710496 0.220570 0.880910 0.037 Uiso calc 1 . .
H H16B 0.839411 0.306066 0.852129 0.037 Uiso calc 1 . .
C C21 0.79768(10) 0.20756(11) 0.73319(6) 0.0195(2) Uani d 1 . .
C C22 0.77309(13) 0.06019(12) 0.78313(7) 0.0305(3) Uani d 1 . .
H H22A 0.806832 0.047227 0.835712 0.037 Uiso calc 1 . .
H H22B 0.673976 0.052434 0.788016 0.037 Uiso calc 1 . .
C C23 0.84177(14) -0.05635(13) 0.75082(8) 0.0367(3) Uani d 1 . .
H H23A 0.941711 -0.057487 0.752324 0.044 Uiso calc 1 . .
H H23B 0.815950 -0.147337 0.783547 0.044 Uiso calc 1 . .
C C24 0.80068(15) -0.03633(14) 0.66817(9) 0.0403(3) Uani d 1 . .
H H24A 0.846954 -0.112472 0.648114 0.048 Uiso calc 1 . .
H H24B 0.701294 -0.039465 0.666676 0.048 Uiso calc 1 . .
C C25 0.83963(14) 0.10308(15) 0.61805(8) 0.0374(3) Uani d 1 . .
H H25A 0.811717 0.116417 0.564250 0.045 Uiso calc 1 . .
H H25B 0.939634 0.103575 0.617425 0.045 Uiso calc 1 . .
C C26 0.77213(12) 0.22312(13) 0.64813(7) 0.0273(3) Uani d 1 . .
H H26A 0.805802 0.311191 0.616424 0.033 Uiso calc 1 . .
H H26B 0.672844 0.230645 0.641055 0.033 Uiso calc 1 . .
C C31 0.21725(11) 0.18418(11) 0.89152(6) 0.0200(2) Uani d 1 . .
C C32 0.11161(12) 0.14108(13) 0.95726(7) 0.0301(3) Uani d 1 . .
H H32A 0.038665 0.099471 0.938646 0.036 Uiso calc 1 . .
H H32B 0.155602 0.068901 1.000863 0.036 Uiso calc 1 . .
C C33 0.04866(13) 0.26421(15) 0.98627(8) 0.0373(3) Uani d 1 . .
H H33A -0.004750 0.331300 0.944500 0.045 Uiso calc 1 . .
H H33B -0.014316 0.230173 1.030580 0.045 Uiso calc 1 . .
C C34 0.15628(14) 0.33828(16) 1.01140(8) 0.0386(3) Uani d 1 . .
H H34A 0.204689 0.274007 1.056236 0.046 Uiso calc 1 . .
H H34B 0.112317 0.419662 1.027632 0.046 Uiso calc 1 . .
C C35 0.25723(13) 0.38674(13) 0.94504(8) 0.0325(3) Uani d 1 . .
H H35A 0.329264 0.430854 0.962745 0.039 Uiso calc 1 . .
H H35B 0.210061 0.457459 0.902040 0.039 Uiso calc 1 . .
C C36 0.32149(11) 0.26445(12) 0.91615(7) 0.0256(2) Uani d 1 . .
H H36A 0.376900 0.199415 0.957738 0.031 Uiso calc 1 . .
H H36B 0.383335 0.299910 0.871499 0.031 Uiso calc 1 . .
C C41 0.28844(11) 0.05912(11) 0.86257(6) 0.0204(2) Uani d 1 . .
C C42 0.18433(12) -0.02606(12) 0.84183(7) 0.0278(3) Uani d 1 . .
H H42A 0.126505 -0.062742 0.888178 0.033 Uiso calc 1 . .
H H42B 0.124784 0.036153 0.801333 0.033 Uiso calc 1 . .
C C43 0.25017(14) -0.14774(13) 0.81273(8) 0.0358(3) Uani d 1 . .
H H43A 0.178583 -0.200925 0.802082 0.043 Uiso calc 1 . .
H H43B 0.301525 -0.111365 0.763725 0.043 Uiso calc 1 . .
C C44 0.34571(15) -0.24392(13) 0.87229(9) 0.0387(3) Uani d 1 . .
H H44A 0.390810 -0.319501 0.851373 0.046 Uiso calc 1 . .
H H44B 0.293121 -0.287081 0.919707 0.046 Uiso calc 1 . .
C C45 0.45267(14) -0.16253(13) 0.89230(8) 0.0359(3) Uani d 1 . .
H H45A 0.511192 -0.128125 0.845925 0.043 Uiso calc 1 . .
H H45B 0.510917 -0.225632 0.933167 0.043 Uiso calc 1 . .
C C46 0.38887(13) -0.03865(13) 0.92049(7) 0.0301(3) Uani d 1 . .
H H46A 0.461886 0.014868 0.929086 0.036 Uiso calc 1 . .
H H46B 0.340597 -0.073931 0.970704 0.036 Uiso calc 1 . .
C C51 0.24752(10) 0.47484(11) 0.63405(6) 0.0207(2) Uani d 1 . .
C C52 0.09989(11) 0.52910(12) 0.64770(7) 0.0245(2) Uani d 1 . .
H H52A 0.051896 0.555035 0.598091 0.029 Uiso calc 1 . .
H H52B 0.054060 0.453345 0.684257 0.029 Uiso calc 1 . .
C C53 0.08875(13) 0.65513(13) 0.68017(7) 0.0301(3) Uani d 1 . .
H H53A -0.008295 0.686594 0.687308 0.036 Uiso calc 1 . .
H H53B 0.131466 0.628397 0.731396 0.036 Uiso calc 1 . .
C C54 0.15860(13) 0.77386(13) 0.62562(8) 0.0343(3) Uani d 1 . .
H H54A 0.154109 0.853302 0.648551 0.041 Uiso calc 1 . .
H H54B 0.111170 0.806044 0.575789 0.041 Uiso calc 1 . .
C C55 0.30656(13) 0.72491(13) 0.61147(8) 0.0353(3) Uani d 1 . .
H H55A 0.355879 0.704091 0.660420 0.042 Uiso calc 1 . .
H H55B 0.348864 0.801160 0.573165 0.042 Uiso calc 1 . .
C C56 0.32183(12) 0.59495(13) 0.58173(7) 0.0294(3) Uani d 1 . .
H H56A 0.419645 0.562844 0.578249 0.035 Uiso calc 1 . .
H H56B 0.285412 0.619887 0.528935 0.035 Uiso calc 1 . .
C C61 0.25485(10) 0.34261(12) 0.60330(6) 0.0209(2) Uani d 1 . .
C C62 0.17544(12) 0.36547(13) 0.52915(7) 0.0280(3) Uani d 1 . .
H H62A 0.078056 0.390171 0.539822 0.034 Uiso calc 1 . .
H H62B 0.208641 0.444956 0.488752 0.034 Uiso calc 1 . .
C C63 0.18968(13) 0.23674(15) 0.49851(8) 0.0352(3) Uani d 1 . .
H H63A 0.144320 0.161208 0.535547 0.042 Uiso calc 1 . .
H H63B 0.143072 0.259795 0.448569 0.042 Uiso calc 1 . .
C C64 0.33798(14) 0.18484(16) 0.48677(8) 0.0391(3) Uani d 1 . .
H H64A 0.342635 0.098089 0.470299 0.047 Uiso calc 1 . .
H H64B 0.381297 0.255816 0.445447 0.047 Uiso calc 1 . .
C C65 0.41386(13) 0.15677(15) 0.56150(8) 0.0353(3) Uani d 1 . .
H H65A 0.510863 0.127499 0.552576 0.042 Uiso calc 1 . .
H H65B 0.375663 0.079819 0.601439 0.042 Uiso calc 1 . .
C C66 0.40235(11) 0.28693(14) 0.59025(7) 0.0283(3) Uani d 1 . .
H H66A 0.447745 0.360803 0.551963 0.034 Uiso calc 1 . .
H H66B 0.450876 0.265098 0.639524 0.034 Uiso calc 1 . .

loop_
_atom_site_aniso_label
_atom_site_aniso_U_11
_atom_site_aniso_U_22
_atom_site_aniso_U_33
_atom_site_aniso_U_12
_atom_site_aniso_U_13
_atom_site_aniso_U_23
O1 0.0136(4) 0.0469(6) 0.0588(6) -0.0060(4) 0.0016(4) -0.0298(5)
O2 0.0141(4) 0.0387(5) 0.0583(6) -0.0014(3) -0.0053(4) -0.0238(4)
O3 0.0292(4) 0.0283(4) 0.0214(4) 0.0039(3) -0.0054(3) -0.0041(3)
O4 0.0303(4) 0.0261(4) 0.0248(4) -0.0019(3) 0.0046(3) -0.0031(3)
O5 0.0307(4) 0.0289(4) 0.0224(4) -0.0032(3) -0.0099(3) -0.0032(3)
O6 0.0322(4) 0.0269(4) 0.0224(4) -0.0062(3) 0.0028(3) -0.0049(3)
C11 0.0134(5) 0.0236(5) 0.0237(5) -0.0030(4) -0.0018(4) -0.0068(4)
C12 0.0285(6) 0.0220(6) 0.0339(6) -0.0021(5) 0.0011(5) -0.0060(5)
C13 0.0366(7) 0.0257(7) 0.0540(9) 0.0016(5) -0.0029(6) -0.0142(6)
C14 0.0332(7) 0.0404(8) 0.0595(9) -0.0046(6) -0.0007(6) -0.0323(7)
C15 0.0332(7) 0.0497(8) 0.0378(7) -0.0039(6) 0.0011(6) -0.0266(6)
C16 0.0319(6) 0.0357(7) 0.0258(6) -0.0004(5) -0.0023(5) -0.0127(5)
C21 0.0133(5) 0.0227(5) 0.0230(5) -0.0023(4) -0.0023(4) -0.0066(4)
C22 0.0346(6) 0.0224(6) 0.0320(6) -0.0028(5) 0.0004(5) -0.0037(5)
C23 0.0400(7) 0.0225(6) 0.0479(8) 0.0022(5) -0.0084(6) -0.0107(6)
C24 0.0390(7) 0.0350(7) 0.0544(9) 0.0052(6) -0.0131(6) -0.0258(7)
C25 0.0381(7) 0.0459(8) 0.0327(7) 0.0054(6) -0.0043(6) -0.0211(6)
C26 0.0273(6) 0.0307(6) 0.0245(6) 0.0022(5) -0.0043(5) -0.0096(5)
C31 0.0200(5) 0.0220(5) 0.0174(5) -0.0045(4) -0.0033(4) -0.0030(4)
C32 0.0308(6) 0.0334(7) 0.0259(6) -0.0116(5) 0.0050(5) -0.0055(5)
C33 0.0333(7) 0.0467(8) 0.0339(7) -0.0088(6) 0.0116(5) -0.0149(6)
C34 0.0420(7) 0.0470(8) 0.0325(7) -0.0024(6) 0.0015(6) -0.0215(6)
C35 0.0337(6) 0.0318(7) 0.0379(7) -0.0071(5) -0.0035(5) -0.0172(5)
C36 0.0231(5) 0.0305(6) 0.0263(6) -0.0070(5) -0.0026(4) -0.0110(5)
C41 0.0212(5) 0.0202(5) 0.0191(5) -0.0043(4) -0.0039(4) -0.0025(4)
C42 0.0269(6) 0.0230(6) 0.0344(6) -0.0051(5) -0.0087(5) -0.0069(5)
C43 0.0387(7) 0.0278(6) 0.0465(8) -0.0048(5) -0.0130(6) -0.0164(6)
C44 0.0456(8) 0.0222(6) 0.0478(8) 0.0008(6) -0.0074(6) -0.0091(6)
C45 0.0379(7) 0.0282(7) 0.0399(7) 0.0069(5) -0.0160(6) -0.0077(6)
C46 0.0344(6) 0.0276(6) 0.0279(6) 0.0010(5) -0.0127(5) -0.0061(5)
C51 0.0169(5) 0.0250(6) 0.0178(5) -0.0011(4) -0.0032(4) -0.0016(4)
C52 0.0184(5) 0.0263(6) 0.0276(6) 0.0000(4) -0.0014(4) -0.0060(5)
C53 0.0290(6) 0.0286(6) 0.0325(6) 0.0009(5) -0.0008(5) -0.0094(5)
C54 0.0400(7) 0.0252(6) 0.0362(7) -0.0019(5) -0.0056(6) -0.0060(5)
C55 0.0360(7) 0.0294(7) 0.0380(7) -0.0108(5) -0.0008(6) -0.0025(5)
C56 0.0265(6) 0.0310(6) 0.0265(6) -0.0056(5) 0.0023(5) -0.0003(5)
C61 0.0156(5) 0.0271(6) 0.0182(5) -0.0001(4) -0.0011(4) -0.0038(4)
C62 0.0237(5) 0.0370(7) 0.0232(6) 0.0034(5) -0.0064(4) -0.0094(5)
C63 0.0309(6) 0.0469(8) 0.0321(7) 0.0050(6) -0.0098(5) -0.0196(6)
C64 0.0362(7) 0.0531(9) 0.0330(7) 0.0083(6) -0.0047(6) -0.0246(6)
C65 0.0266(6) 0.0467(8) 0.0343(7) 0.0107(6) -0.0036(5) -0.0189(6)
C66 0.0171(5) 0.0435(7) 0.0247(6) 0.0029(5) -0.0018(4) -0.0119(5)

loop_
_atom_type_symbol
_atom_type_description
_atom_type_scat_dispersion_real
_atom_type_scat_dispersion_imag
_atom_type_scat_source
C C 0.0033 0.0016 'International Tables Vol C Tables 4.2.6.8 and 6.1.1.4'
H H 0.0000 0.0000 'International Tables Vol C Tables 4.2.6.8 and 6.1.1.4'
O O 0.0106 0.0060 'International Tables Vol C Tables 4.2.6.8 and 6.1.1.4'

loop_
_geom_angle_atom_site_label_1
_geom_angle_atom_site_label_2
_geom_angle_atom_site_label_3
_geom_angle_site_symmetry_1
_geom_angle_site_symmetry_3
_geom_angle
_geom_angle_publ_flag
C11 O1 H1A . . 120.0 ?
C11 O1 H1B . . 136.4 ?
H1A O1 H1B . . 103.2 ?
C21 O2 H2A . . 117.1 ?
C21 O2 H2B . . 123.0 ?
H2A O2 H2B . . 119.9 ?
C31 O3 H3A . . 106.4 ?
C31 O3 H3B . . 114.1 ?
H3A O3 H3B . . 118.1 ?
C41 O4 H4A . . 126.5 ?
C41 O4 H4B . . 123.6 ?
H4A O4 H4B . . 95.3 ?
C51 O5 H5A . . 114.5 ?
C51 O5 H5B . . 115.3 ?
H5A O5 H5B . . 118.9 ?
C61 O6 H6A . . 109.8 ?
C61 O6 H6B . . 126.1 ?
H6A O6 H6B . . 108.6 ?
O1 C11 C16 . . 108.21(9) ?
O1 C11 C12 . . 107.43(9) ?
C16 C11 C12 . . 110.59(10) ?
O1 C11 C21 . . 108.01(9) ?
C16 C11 C21 . . 110.92(9) ?
C12 C11 C21 . . 111.52(8) ?
C13 C12 C11 . . 113.94(10) ?
C13 C12 H12A . . 108.8 ?
C11 C12 H12A . . 108.8 ?
C13 C12 H12B . . 108.8 ?
C11 C12 H12B . . 108.8 ?
H12A C12 H12B . . 107.7 ?
C14 C13 C12 . . 111.01(11) ?
C14 C13 H13A . . 109.4 ?
C12 C13 H13A . . 109.4 ?
C14 C13 H13B . . 109.4 ?
C12 C13 H13B . . 109.4 ?
H13A C13 H13B . . 108.0 ?
C13 C14 C15 . . 109.87(11) ?
C13 C14 H14A . . 109.7 ?
C15 C14 H14A . . 109.7 ?
C13 C14 H14B . . 109.7 ?
C15 C14 H14B . . 109.7 ?
H14A C14 H14B . . 108.2 ?
C14 C15 C16 . . 111.40(11) ?
C14 C15 H15A . . 109.3 ?
C16 C15 H15A . . 109.3 ?
C14 C15 H15B . . 109.3 ?
C16 C15 H15B . . 109.3 ?
H15A C15 H15B . . 108.0 ?
C15 C16 C11 . . 114.03(11) ?
C15 C16 H16A . . 108.7 ?
C11 C16 H16A . . 108.7 ?
C15 C16 H16B . . 108.7 ?
C11 C16 H16B . . 108.7 ?
H16A C16 H16B . . 107.6 ?
O2 C21 C26 . . 107.70(9) ?
O2 C21 C22 . . 108.24(9) ?
C26 C21 C22 . . 110.64(10) ?
O2 C21 C11 . . 107.67(8) ?
C26 C21 C11 . . 111.40(9) ?
C22 C21 C11 . . 111.03(9) ?
C23 C22 C21 . . 113.89(10) ?
C23 C22 H22A . . 108.8 ?
C21 C22 H22A . . 108.8 ?
C23 C22 H22B . . 108.8 ?
C21 C22 H22B . . 108.8 ?
H22A C22 H22B . . 107.7 ?
C24 C23 C22 . . 111.02(11) ?
C24 C23 H23A . . 109.4 ?
C22 C23 H23A . . 109.4 ?
C24 C23 H23B . . 109.4 ?
C22 C23 H23B . . 109.4 ?
H23A C23 H23B . . 108.0 ?
C25 C24 C23 . . 109.52(11) ?
C25 C24 H24A . . 109.8 ?
C23 C24 H24A . . 109.8 ?
C25 C24 H24B . . 109.8 ?
C23 C24 H24B . . 109.8 ?
H24A C24 H24B . . 108.2 ?
C24 C25 C26 . . 111.29(11) ?
C24 C25 H25A . . 109.4 ?
C26 C25 H25A . . 109.4 ?
C24 C25 H25B . . 109.4 ?
C26 C25 H25B . . 109.4 ?
H25A C25 H25B . . 108.0 ?
C21 C26 C25 . . 114.23(10) ?
C21 C26 H26A . . 108.7 ?
C25 C26 H26A . . 108.7 ?
C21 C26 H26B . . 108.7 ?
C25 C26 H26B . . 108.7 ?
H26A C26 H26B . . 107.6 ?
O3 C31 C36 . . 106.58(9) ?
O3 C31 C32 . . 106.55(9) ?
C36 C31 C32 . . 109.71(9) ?
O3 C31 C41 . . 108.42(8) ?
C36 C31 C41 . . 111.44(9) ?
C32 C31 C41 . . 113.76(9) ?
C33 C32 C31 . . 112.37(10) ?
C33 C32 H32A . . 109.1 ?
C31 C32 H32A . . 109.1 ?
C33 C32 H32B . . 109.1 ?
C31 C32 H32B . . 109.1 ?
H32A C32 H32B . . 107.9 ?
C34 C33 C32 . . 111.83(11) ?
C34 C33 H33A . . 109.3 ?
C32 C33 H33A . . 109.3 ?
C34 C33 H33B . . 109.3 ?
C32 C33 H33B . . 109.3 ?
H33A C33 H33B . . 107.9 ?
C33 C34 C35 . . 110.14(11) ?
C33 C34 H34A . . 109.6 ?
C35 C34 H34A . . 109.6 ?
C33 C34 H34B . . 109.6 ?
C35 C34 H34B . . 109.6 ?
H34A C34 H34B . . 108.1 ?
C34 C35 C36 . . 110.82(10) ?
C34 C35 H35A . . 109.5 ?
C36 C35 H35A . . 109.5 ?
C34 C35 H35B . . 109.5 ?
C36 C35 H35B . . 109.5 ?
H35A C35 H35B . . 108.1 ?
C35 C36 C31 . . 113.42(10) ?
C35 C36 H36A . . 108.9 ?
C31 C36 H36A . . 108.9 ?
C35 C36 H36B . . 108.9 ?
C31 C36 H36B . . 108.9 ?
H36A C36 H36B . . 107.7 ?
O4 C41 C42 . . 106.37(9) ?
O4 C41 C46 . . 107.05(9) ?
C42 C41 C46 . . 109.45(9) ?
O4 C41 C31 . . 108.51(8) ?
C42 C41 C31 . . 111.61(9) ?
C46 C41 C31 . . 113.48(9) ?
C43 C42 C41 . . 112.97(10) ?
C43 C42 H42A . . 109.0 ?
C41 C42 H42A . . 109.0 ?
C43 C42 H42B . . 109.0 ?
C41 C42 H42B . . 109.0 ?
H42A C42 H42B . . 107.8 ?
C44 C43 C42 . . 110.78(11) ?
C44 C43 H43A . . 109.5 ?
C42 C43 H43A . . 109.5 ?
C44 C43 H43B . . 109.5 ?
C42 C43 H43B . . 109.5 ?
H43A C43 H43B . . 108.1 ?
C43 C44 C45 . . 110.29(11) ?
C43 C44 H44A . . 109.6 ?
C45 C44 H44A . . 109.6 ?
C43 C44 H44B . . 109.6 ?
C45 C44 H44B . . 109.6 ?
H44A C44 H44B . . 108.1 ?
C44 C45 C46 . . 112.07(11) ?
C44 C45 H45A . . 109.2 ?
C46 C45 H45A . . 109.2 ?
C44 C45 H45B . . 109.2 ?
C46 C45 H45B . . 109.2 ?
H45A C45 H45B . . 107.9 ?
C45 C46 C41 . . 112.44(10) ?
C45 C46 H46A . . 109.1 ?
C41 C46 H46A . . 109.1 ?
C45 C46 H46B . . 109.1 ?
C41 C46 H46B . . 109.1 ?
H46A C46 H46B . . 107.8 ?
O5 C51 C52 . . 107.05(9) ?
O5 C51 C56 . . 106.55(9) ?
C52 C51 C56 . . 109.20(9) ?
O5 C51 C61 . . 108.20(8) ?
C52 C51 C61 . . 111.28(9) ?
C56 C51 C61 . . 114.21(9) ?
C53 C52 C51 . . 112.79(10) ?
C53 C52 H52A . . 109.0 ?
C51 C52 H52A . . 109.0 ?
C53 C52 H52B . . 109.0 ?
C51 C52 H52B . . 109.0 ?
H52A C52 H52B . . 107.8 ?
C54 C53 C52 . . 110.60(10) ?
C54 C53 H53A . . 109.5 ?
C52 C53 H53A . . 109.5 ?
C54 C53 H53B . . 109.5 ?
C52 C53 H53B . . 109.5 ?
H53A C53 H53B . . 108.1 ?
C53 C54 C55 . . 110.03(10) ?
C53 C54 H54A . . 109.7 ?
C55 C54 H54A . . 109.7 ?
C53 C54 H54B . . 109.7 ?
C55 C54 H54B . . 109.7 ?
H54A C54 H54B . . 108.2 ?
C54 C55 C56 . . 112.60(11) ?
C54 C55 H55A . . 109.1 ?
C56 C55 H55A . . 109.1 ?
C54 C55 H55B . . 109.1 ?
C56 C55 H55B . . 109.1 ?
H55A C55 H55B . . 107.8 ?
C55 C56 C51 . . 112.75(10) ?
C55 C56 H56A . . 109.0 ?
C51 C56 H56A . . 109.0 ?
C55 C56 H56B . . 109.0 ?
C51 C56 H56B . . 109.0 ?
H56A C56 H56B . . 107.8 ?
O6 C61 C66 . . 106.78(9) ?
O6 C61 C62 . . 106.53(9) ?
C66 C61 C62 . . 109.43(9) ?
O6 C61 C51 . . 108.35(8) ?
C66 C61 C51 . . 111.55(9) ?
C62 C61 C51 . . 113.83(9) ?
C63 C62 C61 . . 112.64(10) ?
C63 C62 H62A . . 109.1 ?
C61 C62 H62A . . 109.1 ?
C63 C62 H62B . . 109.1 ?
C61 C62 H62B . . 109.1 ?
H62A C62 H62B . . 107.8 ?
C64 C63 C62 . . 112.29(11) ?
C64 C63 H63A . . 109.1 ?
C62 C63 H63A . . 109.1 ?
C64 C63 H63B . . 109.1 ?
C62 C63 H63B . . 109.1 ?
H63A C63 H63B . . 107.9 ?
C65 C64 C63 . . 110.19(10) ?
C65 C64 H64A . . 109.6 ?
C63 C64 H64A . . 109.6 ?
C65 C64 H64B . . 109.6 ?
C63 C64 H64B . . 109.6 ?
H64A C64 H64B . . 108.1 ?
C64 C65 C66 . . 110.68(11) ?
C64 C65 H65A . . 109.5 ?
C66 C65 H65A . . 109.5 ?
C64 C65 H65B . . 109.5 ?
C66 C65 H65B . . 109.5 ?
H65A C65 H65B . . 108.1 ?
C65 C66 C61 . . 113.16(10) ?
C65 C66 H66A . . 108.9 ?
C61 C66 H66A . . 108.9 ?
C65 C66 H66B . . 108.9 ?
C61 C66 H66B . . 108.9 ?
H66A C66 H66B . . 107.8 ?

loop_
_geom_bond_atom_site_label_1
_geom_bond_atom_site_label_2
_geom_bond_site_symmetry_2
_geom_bond_distance
_geom_bond_publ_flag
O1 C11 . 1.4366(12) ?
O1 H1A . 0.7750 ?
O1 H1B . 0.7750 ?
O2 C21 . 1.4387(12) ?
O2 H2A . 0.8069 ?
O2 H2B . 0.7106 ?
O3 C31 . 1.4418(13) ?
O3 H3A . 0.8879 ?
O3 H3B . 0.8772 ?
O4 C41 . 1.4357(12) ?
O4 H4A . 0.8321 ?
O4 H4B . 0.7865 ?
O5 C51 . 1.4412(13) ?
O5 H5A . 0.8596 ?
O5 H5B . 0.8045 ?
O6 C61 . 1.4419(12) ?
O6 H6A . 0.8399 ?
O6 H6B . 0.9521 ?
C11 C16 . 1.5317(16) ?
C11 C12 . 1.5324(15) ?
C11 C21 . 1.5685(15) ?
C12 C13 . 1.5270(18) ?
C12 H12A . 0.9900 ?
C12 H12B . 0.9900 ?
C13 C14 . 1.514(2) ?
C13 H13A . 0.9900 ?
C13 H13B . 0.9900 ?
C14 C15 . 1.516(2) ?
C14 H14A . 0.9900 ?
C14 H14B . 0.9900 ?
C15 C16 . 1.5252(18) ?
C15 H15A . 0.9900 ?
C15 H15B . 0.9900 ?
C16 H16A . 0.9900 ?
C16 H16B . 0.9900 ?
C21 C26 . 1.5265(16) ?
C21 C22 . 1.5382(15) ?
C22 C23 . 1.5241(18) ?
C22 H22A . 0.9900 ?
C22 H22B . 0.9900 ?
C23 C24 . 1.516(2) ?
C23 H23A . 0.9900 ?
C23 H23B . 0.9900 ?
C24 C25 . 1.515(2) ?
C24 H24A . 0.9900 ?
C24 H24B . 0.9900 ?
C25 C26 . 1.5270(18) ?
C25 H25A . 0.9900 ?
C25 H25B . 0.9900 ?
C26 H26A . 0.9900 ?
C26 H26B . 0.9900 ?
C31 C36 . 1.5314(15) ?
C31 C32 . 1.5346(14) ?
C31 C41 . 1.5705(16) ?
C32 C33 . 1.5287(18) ?
C32 H32A . 0.9900 ?
C32 H32B . 0.9900 ?
C33 C34 . 1.5196(19) ?
C33 H33A . 0.9900 ?
C33 H33B . 0.9900 ?
C34 C35 . 1.5199(18) ?
C34 H34A . 0.9900 ?
C34 H34B . 0.9900 ?
C35 C36 . 1.5242(17) ?
C35 H35A . 0.9900 ?
C35 H35B . 0.9900 ?
C36 H36A . 0.9900 ?
C36 H36B . 0.9900 ?
C41 C42 . 1.5325(15) ?
C41 C46 . 1.5377(16) ?
C42 C43 . 1.5259(18) ?
C42 H42A . 0.9900 ?
C42 H42B . 0.9900 ?
C43 C44 . 1.5187(19) ?
C43 H43A . 0.9900 ?
C43 H43B . 0.9900 ?
C44 C45 . 1.5220(19) ?
C44 H44A . 0.9900 ?
C44 H44B . 0.9900 ?
C45 C46 . 1.5296(18) ?
C45 H45A . 0.9900 ?
C45 H45B . 0.9900 ?
C46 H46A . 0.9900 ?
C46 H46B . 0.9900 ?
C51 C52 . 1.5326(15) ?
C51 C56 . 1.5380(15) ?
C51 C61 . 1.5662(16) ?
C52 C53 . 1.5246(17) ?
C52 H52A . 0.9900 ?
C52 H52B . 0.9900 ?
C53 C54 . 1.5214(17) ?
C53 H53A . 0.9900 ?
C53 H53B . 0.9900 ?
C54 C55 . 1.5226(18) ?
C54 H54A . 0.9900 ?
C54 H54B . 0.9900 ?
C55 C56 . 1.5309(18) ?
C55 H55A . 0.9900 ?
C55 H55B . 0.9900 ?
C56 H56A . 0.9900 ?
C56 H56B . 0.9900 ?
C61 C66 . 1.5335(15) ?
C61 C62 . 1.5350(16) ?
C62 C63 . 1.5290(18) ?
C62 H62A . 0.9900 ?
C62 H62B . 0.9900 ?
C63 C64 . 1.5254(18) ?
C63 H63A . 0.9900 ?
C63 H63B . 0.9900 ?
C64 C65 . 1.5183(18) ?
C64 H64A . 0.9900 ?
C64 H64B . 0.9900 ?
C65 C66 . 1.5236(18) ?
C65 H65A . 0.9900 ?
C65 H65B . 0.9900 ?
C66 H66A . 0.9900 ?
C66 H66B . 0.9900 ?

loop_
_geom_hbond_atom_site_label_D
_geom_hbond_atom_site_label_H
_geom_hbond_atom_site_label_A
_geom_hbond_site_symmetry_A
_geom_hbond_distance_DH
_geom_hbond_distance_HA
_geom_hbond_distance_DA
_geom_hbond_angle_DHA
_geom_hbond_publ_flag
O1 H1A O5 . 0.78 2.13 2.8182(12) 148.6 yes
O1 H1B O4 . 0.77 2.08 2.8179(11) 160.5 yes
O2 H2A O6 1_655 0.81 2.14 2.8315(11) 143.3 yes
O2 H2B O3 1_655 0.71 2.23 2.8551(12) 146.6 yes
O3 H3A O2 1_455 0.89 2.07 2.8551(12) 147.5 yes
O3 H3B O5 . 0.88 1.97 2.8425(11) 171.9 yes
O4 H4A O1 . 0.83 2.01 2.8179(11) 162.4 yes
O4 H4B O5 . 0.79 2.59 3.1501(12) 129.5 yes
O4 H4B O6 . 0.79 2.13 2.8681(12) 156.7 yes
O5 H5A O3 . 0.86 1.99 2.8425(11) 170.3 yes
O5 H5B O1 . 0.80 2.12 2.8182(12) 144.7 yes
O6 H6A O4 . 0.84 2.04 2.8681(12) 170.3 yes
O6 H6A O5 . 0.84 2.49 2.7763(12) 101.2 yes
O6 H6B O2 1_455 0.95 1.91 2.8315(11) 163.5 yes
C12 H12A O2 . 0.99 2.57 2.9683(15) 103.7 yes
C16 H16B O2 . 0.99 2.49 2.9056(15) 104.8 yes
C22 H22B O1 . 0.99 2.51 2.9180(15) 104.5 yes
C26 H26B O1 . 0.99 2.57 2.9676(14) 104.2 yes
C42 H42B O2 1_455 0.99 2.57 3.5090(15) 159.1 yes
C52 H52B O2 1_455 0.99 2.58 3.5291(14) 161.0 yes
C52 H52B O6 . 0.99 2.59 2.9541(14) 101.5 yes

loop_
_geom_torsion_atom_site_label_1
_geom_torsion_atom_site_label_2
_geom_torsion_atom_site_label_3
_geom_torsion_atom_site_label_4
_geom_torsion_site_symmetry_1
_geom_torsion_site_symmetry_2
_geom_torsion_site_symmetry_3
_geom_torsion_site_symmetry_4
_geom_torsion
_geom_torsion_publ_flag
O1 C11 C12 C13 . . . . 69.48(13) ?
C16 C11 C12 C13 . . . . -48.41(13) ?
C21 C11 C12 C13 . . . . -172.34(10) ?
C11 C12 C13 C14 . . . . 54.76(14) ?
C12 C13 C14 C15 . . . . -58.26(14) ?
C13 C14 C15 C16 . . . . 57.90(15) ?
C14 C15 C16 C11 . . . . -53.81(14) ?
O1 C11 C16 C15 . . . . -69.52(13) ?
C12 C11 C16 C15 . . . . 47.90(13) ?
C21 C11 C16 C15 . . . . 172.17(9) ?
O1 C11 C21 O2 . . . . -177.82(9) ?
C16 C11 C21 O2 . . . . -59.39(11) ?
C12 C11 C21 O2 . . . . 64.35(11) ?
O1 C11 C21 C26 . . . . 64.30(11) ?
C16 C11 C21 C26 . . . . -177.27(9) ?
C12 C11 C21 C26 . . . . -53.53(12) ?
O1 C11 C21 C22 . . . . -59.50(12) ?
C16 C11 C21 C22 . . . . 58.93(12) ?
C12 C11 C21 C22 . . . . -177.33(10) ?
O2 C21 C22 C23 . . . . -69.88(13) ?
C26 C21 C22 C23 . . . . 47.91(14) ?
C11 C21 C22 C23 . . . . 172.14(10) ?
C21 C22 C23 C24 . . . . -54.81(15) ?
C22 C23 C24 C25 . . . . 58.89(15) ?
C23 C24 C25 C26 . . . . -58.37(15) ?
O2 C21 C26 C25 . . . . 70.69(12) ?
C22 C21 C26 C25 . . . . -47.43(13) ?
C11 C21 C26 C25 . . . . -171.45(10) ?
C24 C25 C26 C21 . . . . 53.99(14) ?
O3 C31 C32 C33 . . . . -62.96(13) ?
C36 C31 C32 C33 . . . . 52.04(13) ?
C41 C31 C32 C33 . . . . 177.62(10) ?
C31 C32 C33 C34 . . . . -55.49(15) ?
C32 C33 C34 C35 . . . . 56.84(15) ?
C33 C34 C35 C36 . . . . -56.50(15) ?
C34 C35 C36 C31 . . . . 56.00(14) ?
O3 C31 C36 C35 . . . . 62.11(12) ?
C32 C31 C36 C35 . . . . -52.88(13) ?
C41 C31 C36 C35 . . . . -179.78(9) ?
O3 C31 C41 O4 . . . . 50.95(11) ?
C36 C31 C41 O4 . . . . -66.05(11) ?
C32 C31 C41 O4 . . . . 169.29(9) ?
O3 C31 C41 C42 . . . . -65.95(11) ?
C36 C31 C41 C42 . . . . 177.05(9) ?
C32 C31 C41 C42 . . . . 52.39(12) ?
O3 C31 C41 C46 . . . . 169.81(9) ?
C36 C31 C41 C46 . . . . 52.81(12) ?
C32 C31 C41 C46 . . . . -71.85(12) ?
O4 C41 C42 C43 . . . . 61.27(12) ?
C46 C41 C42 C43 . . . . -54.06(13) ?
C31 C41 C42 C43 . . . . 179.46(9) ?
C41 C42 C43 C44 . . . . 57.10(14) ?
C42 C43 C44 C45 . . . . -56.49(15) ?
C43 C44 C45 C46 . . . . 55.87(15) ?
C44 C45 C46 C41 . . . . -54.71(14) ?
O4 C41 C46 C45 . . . . -62.50(12) ?
C42 C41 C46 C45 . . . . 52.40(13) ?
C31 C41 C46 C45 . . . . 177.81(9) ?
O5 C51 C52 C53 . . . . 60.10(11) ?
C56 C51 C52 C53 . . . . -54.88(12) ?
C61 C51 C52 C53 . . . . 178.14(9) ?
C51 C52 C53 C54 . . . . 58.53(13) ?
C52 C53 C54 C55 . . . . -56.80(14) ?
C53 C54 C55 C56 . . . . 54.94(14) ?
C54 C55 C56 C51 . . . . -53.52(14) ?
O5 C51 C56 C55 . . . . -63.46(12) ?
C52 C51 C56 C55 . . . . 51.84(13) ?
C61 C51 C56 C55 . . . . 177.14(10) ?
O5 C51 C61 O6 . . . . 55.14(10) ?
C52 C51 C61 O6 . . . . -62.20(11) ?
C56 C51 C61 O6 . . . . 173.61(9) ?
O5 C51 C61 C66 . . . . -62.12(10) ?
C52 C51 C61 C66 . . . . -179.45(9) ?
C56 C51 C61 C66 . . . . 56.35(12) ?
O5 C51 C61 C62 . . . . 173.45(8) ?
C52 C51 C61 C62 . . . . 56.11(11) ?
C56 C51 C61 C62 . . . . -68.09(12) ?
O6 C61 C62 C63 . . . . -63.23(12) ?
C66 C61 C62 C63 . . . . 51.86(13) ?
C51 C61 C62 C63 . . . . 177.42(9) ?
C61 C62 C63 C64 . . . . -54.15(14) ?
C62 C63 C64 C65 . . . . 55.53(16) ?
C63 C64 C65 C66 . . . . -56.49(15) ?
C64 C65 C66 C61 . . . . 57.40(14) ?
O6 C61 C66 C65 . . . . 60.90(12) ?
C62 C61 C66 C65 . . . . -54.03(13) ?
C51 C61 C66 C65 . . . . 179.10(9) ?
